data_8104411
loop_
_publ_author_name
'Blase, W.'
'Cordier, G.'
'Somer, M.'

_publ_section_title
;
 Crystal structure of hexarubidium triantimonidoaluminate, Rb6 Al Sb3
;
_journal_name_full 'Zeitschrift fuer Kristallographie (149,1979-)'
_journal_page_first 279
_journal_page_last 280
_journal_volume 199
_journal_year 1992
_chemical_formula_sum 'Al Rb6 Sb3'
_chemical_name_systematic 'Rb6 (Al Sb3)'
_space_group_IT_number 11
_symmetry_space_group_name_Hall '-P 2yb'
_symmetry_space_group_name_H-M 'P 1 21/m 1'
_cell_angle_alpha 90
_cell_angle_beta 100.7
_cell_angle_gamma 90
_cell_formula_units_Z 2
_cell_length_a 10.624
_cell_length_b 6.26
_cell_length_c 12.377
_cell_volume 808.835
_citation_journal_id_ASTM ZEKRDZ
_cod_data_source_file Blase_ZEKRDZ_1992_1497.cif
_cod_data_source_block Al1Rb6Sb3
_cod_original_cell_volume 808.8355
_cod_original_formula_sum 'Al1 Rb6 Sb3'
_cod_database_code 8104411

loop_
_symmetry_equiv_pos_as_xyz
x,y,z
-x,y+1/2,-z
-x,-y,-z
x,-y-1/2,z

loop_
_atom_site_label
_atom_site_type_symbol
_atom_site_fract_x
_atom_site_fract_y
_atom_site_fract_z
_atom_site_occupancy
_atom_site_U_iso_or_equiv
Al1 Al+3 0.67829 0.25 0.28013 1 0.0
Sb1 Sb-3 0.42983 0.25 0.22787 1 0.0
Rb2 Rb+1 0.11903 0.25 0.67241 1 0.0
Rb1 Rb+1 0.09456 0.25 0.36749 1 0.0
Sb3 Sb-3 0.82256 0.25 0.12544 1 0.0
Rb4 Rb+1 0.44649 0.25 0.54648 1 0.0
Rb3 Rb+1 0.13453 0.25 0.02067 1 0.0
Sb2 Sb-3 0.78757 0.25 0.48724 1 0.0
Rb5 Rb+1 0.45967 0.25 0.92412 1 0.0
Rb6 Rb+1 0.74878 0.25 0.78218 1 0.0
